data_4100820
loop_
_publ_author_name
'Paola Gilli'
'Valerio Bertolasi'
'Loretta Pretto'
'Valeria Ferretti'
'Gastone Gilli'

_publ_section_title
;
Covalent versus Electrostatic Nature of the Strong Hydrogen Bond:
Discrimination among Single, Double, and Asymmetric Single-Well Hydrogen
Bonds by Variable-Temperature X-ray Crystallographic Methods in \b-Diketone
Enol RAHB Systems
;
_journal_name_full 'Journal of the American Chemical Society'
_journal_page_first 3845
_journal_page_last 3855
_journal_paper_doi 10.1021/ja030213z
_journal_volume 126
_journal_year 2004
_chemical_formula_moiety 'C18 H17 N O4'
_chemical_formula_sum 'C18 H17 N O4'
_chemical_formula_weight 311.33
_space_group_IT_number 61
_space_group_name_Hall '-P 2ac 2ab'
_space_group_name_H-M_alt 'P b c a'
_symmetry_cell_setting orthorhombic
_symmetry_space_group_name_Hall '-P 2ac 2ab'
_symmetry_space_group_name_H-M 'P b c a'
_cell_angle_alpha 90.00
_cell_angle_beta 90.00
_cell_angle_gamma 90.00
_cell_formula_units_Z 8
_cell_length_a 10.4126(2)
_cell_length_b 15.4723(2)
_cell_length_c 19.6515(4)
_cell_measurement_temperature 295
_cell_volume 3165.99(10)
_diffrn_ambient_temperature 295
_exptl_crystal_density_diffrn 1.306
_cod_database_code 4100820

loop_
_symmetry_equiv_pos_as_xyz
'x, y, z'
'-x+1/2, -y, z+1/2'
'x+1/2, -y+1/2, -z'
'-x, y+1/2, -z+1/2'
'-x, -y, -z'
'x-1/2, y, -z-1/2'
'-x-1/2, y-1/2, z'
'x, -y-1/2, z-1/2'

loop_
_atom_site_label
_atom_site_type_symbol
_atom_site_fract_x
_atom_site_fract_y
_atom_site_fract_z
_atom_site_U_iso_or_equiv
_atom_site_adp_type
_atom_site_occupancy
_atom_site_symmetry_multiplicity
_atom_site_calc_flag
_atom_site_refinement_flags
_atom_site_disorder_assembly
_atom_site_disorder_group
O1 O 0.48676(13) 0.29722(11) 0.04784(9) 0.0740(5) Uani 1 1 d D . .
H1B H 0.4660 0.2547 0.0702 0.089 Uiso 0.23(4) 1 calc PRD . .
O2 O 0.54027(14) 0.18511(11) 0.13905(8) 0.0727(5) Uani 1 1 d D . .
H1A H 0.499(3) 0.2216(18) 0.1166(16) 0.087 Uiso 0.77(4) 1 d PD . .
O3 O 0.61395(17) 0.17852(10) -0.08471(9) 0.0763(5) Uani 1 1 d . . .
O4 O 0.76807(19) 0.20138(11) -0.15495(9) 0.0872(5) Uani 1 1 d . . .
N1 N 0.69085(16) 0.22600(11) -0.11215(9) 0.0578(4) Uani 1 1 d . . .
C1 C 0.59740(18) 0.28681(12) 0.02503(10) 0.0521(5) Uani 1 1 d . . .
C2 C 0.68567(17) 0.22661(12) 0.05395(10) 0.0492(4) Uani 1 1 d . . .
C3 C 0.65327(16) 0.17733(11) 0.10848(9) 0.0471(4) Uani 1 1 d . . .
C4 C 0.73715(16) 0.10972(11) 0.13858(8) 0.0418(4) Uani 1 1 d . . .
C5 C 0.70547(17) 0.02284(12) 0.12785(10) 0.0507(4) Uani 1 1 d . . .
C6 C 0.78297(19) -0.04027(12) 0.15734(11) 0.0550(5) Uani 1 1 d . . .
C7 C 0.88826(18) -0.02001(12) 0.19640(9) 0.0505(4) Uani 1 1 d . . .
C8 C 0.91778(17) 0.06627(12) 0.20597(9) 0.0493(4) Uani 1 1 d . . .
C9 C 0.84469(16) 0.13206(11) 0.17739(9) 0.0441(4) Uani 1 1 d . . .
C10 C 0.63921(16) 0.34485(11) -0.03192(9) 0.0475(4) Uani 1 1 d . . .
C11 C 0.6324(2) 0.43309(14) -0.02067(12) 0.0617(5) Uani 1 1 d . . .
C12 C 0.6762(2) 0.49128(14) -0.06874(13) 0.0683(6) Uani 1 1 d . . .
C13 C 0.7276(2) 0.46280(15) -0.12847(13) 0.0664(6) Uani 1 1 d . . .
C14 C 0.73494(19) 0.37600(14) -0.14156(11) 0.0585(5) Uani 1 1 d . . .
C15 C 0.69018(16) 0.31829(11) -0.09382(9) 0.0474(4) Uani 1 1 d . . .
C16 C 0.5918(3) -0.0027(2) 0.08462(19) 0.0797(7) Uani 1 1 d . . .
C18 C 0.8805(3) 0.22474(14) 0.19007(14) 0.0633(6) Uani 1 1 d . . .
C17 C 0.9695(3) -0.09015(19) 0.22863(17) 0.0745(7) Uani 1 1 d . . .
H2 H 0.7692(19) 0.2206(12) 0.0341(10) 0.052(5) Uiso 1 1 d . . .
H6 H 0.763(2) -0.1028(14) 0.1487(10) 0.066(6) Uiso 1 1 d . . .
H8 H 0.9933(19) 0.0802(12) 0.2347(10) 0.053(5) Uiso 1 1 d . . .
H11 H 0.600(2) 0.4520(16) 0.0224(13) 0.078(7) Uiso 1 1 d . . .
H12 H 0.675(2) 0.5500(17) -0.0581(12) 0.077(7) Uiso 1 1 d . . .
H13 H 0.758(2) 0.5029(17) -0.1626(13) 0.082(7) Uiso 1 1 d . . .
H14 H 0.768(2) 0.3525(15) -0.1830(12) 0.075(7) Uiso 1 1 d . . .
H161 H 0.598(3) -0.061(2) 0.0727(16) 0.115(11) Uiso 1 1 d . . .
H162 H 0.582(3) 0.030(2) 0.042(2) 0.143(14) Uiso 1 1 d . . .
H163 H 0.514(3) 0.007(2) 0.1093(17) 0.122(12) Uiso 1 1 d . . .
H171 H 1.017(6) -0.118(4) 0.190(3) 0.073(15) Uiso 0.50 1 d P . .
H172 H 0.906(6) -0.137(4) 0.247(4) 0.099(19) Uiso 0.50 1 d P . .
H173 H 1.033(5) -0.061(3) 0.267(3) 0.071(13) Uiso 0.50 1 d P . .
H174 H 0.950(8) -0.145(5) 0.207(4) 0.11(2) Uiso 0.50 1 d P . .
H175 H 0.951(6) -0.100(4) 0.279(3) 0.079(15) Uiso 0.50 1 d P . .
H176 H 1.054(5) -0.081(4) 0.220(3) 0.070(15) Uiso 0.50 1 d P . .
H181 H 0.904(2) 0.2542(16) 0.1509(13) 0.077(7) Uiso 1 1 d . . .
H182 H 0.954(3) 0.2272(18) 0.2218(14) 0.097(9) Uiso 1 1 d . . .
H183 H 0.812(3) 0.2586(19) 0.2060(15) 0.101(9) Uiso 1 1 d . . .

loop_
_atom_site_aniso_label
_atom_site_aniso_U_11
_atom_site_aniso_U_22
_atom_site_aniso_U_33
_atom_site_aniso_U_23
_atom_site_aniso_U_13
_atom_site_aniso_U_12
O1 0.0558(8) 0.0842(11) 0.0820(11) 0.0314(9) 0.0183(7) 0.0225(7)
O2 0.0562(8) 0.0862(11) 0.0757(10) 0.0335(9) 0.0228(7) 0.0204(7)
O3 0.0895(11) 0.0550(9) 0.0843(11) 0.0063(8) -0.0058(9) -0.0155(8)
O4 0.1020(13) 0.0758(11) 0.0839(12) -0.0150(9) 0.0146(10) 0.0195(9)
N1 0.0634(10) 0.0526(10) 0.0574(10) 0.0026(8) -0.0074(8) 0.0038(8)
C1 0.0509(10) 0.0519(11) 0.0536(11) 0.0087(9) 0.0061(8) 0.0066(8)
C2 0.0440(9) 0.0510(11) 0.0526(11) 0.0120(8) 0.0065(8) 0.0067(8)
C3 0.0436(9) 0.0476(10) 0.0500(10) 0.0065(8) 0.0039(8) 0.0030(7)
C4 0.0450(9) 0.0401(9) 0.0403(9) 0.0069(7) 0.0047(7) -0.0001(7)
C5 0.0521(10) 0.0465(10) 0.0536(11) 0.0024(8) 0.0003(8) -0.0064(8)
C6 0.0665(12) 0.0354(10) 0.0632(12) 0.0018(9) 0.0036(10) -0.0021(8)
C7 0.0578(10) 0.0467(10) 0.0470(10) 0.0066(8) 0.0058(8) 0.0096(8)
C8 0.0491(10) 0.0515(11) 0.0472(10) 0.0009(8) -0.0018(8) 0.0031(8)
C9 0.0496(9) 0.0405(9) 0.0423(9) 0.0019(7) 0.0045(7) -0.0011(7)
C10 0.0451(9) 0.0444(10) 0.0530(10) 0.0107(8) -0.0029(8) 0.0052(7)
C11 0.0750(13) 0.0508(12) 0.0595(13) 0.0029(10) 0.0005(11) 0.0111(10)
C12 0.0781(14) 0.0409(11) 0.0860(17) 0.0089(11) -0.0034(12) -0.0004(10)
C13 0.0643(12) 0.0577(13) 0.0772(15) 0.0259(12) 0.0028(11) -0.0022(10)
C14 0.0579(11) 0.0598(12) 0.0576(12) 0.0130(10) 0.0057(9) 0.0051(9)
C15 0.0452(9) 0.0427(9) 0.0543(11) 0.0059(8) -0.0028(8) 0.0034(7)
C16 0.0695(16) 0.0699(17) 0.100(2) -0.0050(15) -0.0227(15) -0.0157(12)
C18 0.0749(15) 0.0444(11) 0.0706(15) 0.0000(11) -0.0077(12) -0.0081(10)
C17 0.0822(19) 0.0609(16) 0.081(2) 0.0164(15) 0.0001(16) 0.0231(14)

loop_
_geom_bond_atom_site_label_1
_geom_bond_atom_site_label_2
_geom_bond_distance
_geom_bond_site_symmetry_2
_geom_bond_publ_flag
O1 C1 1.247(2) . ?
O1 H1B 0.8200 . ?
O2 C3 1.327(2) . ?
O2 H1A 0.837(18) . ?
O3 N1 1.213(2) . ?
O4 N1 1.224(2) . ?
N1 C15 1.473(2) . ?
C1 C2 1.427(2) . ?
C1 C10 1.499(3) . ?
C2 C3 1.358(2) . ?
C2 H2 0.96(2) . ?
C3 C4 1.486(2) . ?
C4 C9 1.398(2) . ?
C4 C5 1.400(2) . ?
C5 C6 1.393(3) . ?
C5 C16 1.509(3) . ?
C6 C7 1.375(3) . ?
C6 H6 1.00(2) . ?
C7 C8 1.383(3) . ?
C7 C17 1.515(3) . ?
C8 C9 1.390(3) . ?
C8 H8 0.99(2) . ?
C9 C18 1.502(3) . ?
C10 C11 1.385(3) . ?
C10 C15 1.389(3) . ?
C11 C12 1.382(3) . ?
C11 H11 0.96(3) . ?
C12 C13 1.363(3) . ?
C12 H12 0.93(2) . ?
C13 C14 1.370(3) . ?
C13 H13 0.97(3) . ?
C14 C15 1.376(3) . ?
C14 H14 0.96(2) . ?
C16 H161 0.93(3) . ?
C16 H162 0.98(4) . ?
C16 H163 0.95(3) . ?
C18 H181 0.93(3) . ?
C18 H182 0.99(3) . ?
C18 H183 0.94(3) . ?
C17 H171 1.01(6) . ?
C17 H172 1.05(7) . ?
C17 H173 1.10(5) . ?
C17 H174 0.96(8) . ?
C17 H175 1.02(6) . ?
C17 H176 0.90(5) . ?
